data_4348854
loop_
_publ_author_name
'Chiarella, Gina M.'
'Feng, Chao'
'Murillo, Carlos A.'
'Zhao, Qinliang'

_publ_section_title
;
 Exploring the Intricacies of Weak Interactions in Metal-Metal Bonds Using
 an Unsymmetrical Carbonyl Precursor and a Triple-Bonded W2(6+)
 Paddlewheel.
;
_journal_issue 18
_journal_name_full 'Inorganic chemistry'
_journal_page_first 9471
_journal_page_last 9481
_journal_paper_doi 10.1021/acs.inorgchem.6b01728
_journal_volume 55
_journal_year 2016
_chemical_formula_moiety 'C44 H80 N12 W2, 2(F6 P), 3(C H2 Cl2)'
_chemical_formula_sum 'C47 H86 Cl6 F12 N12 P2 W2'
_chemical_formula_weight 1689.62
_space_group_IT_number 61
_space_group_name_Hall '-P 2ac 2ab'
_space_group_name_H-M_alt 'P b c a'
_symmetry_cell_setting orthorhombic
_symmetry_space_group_name_H-M 'P b c a'
_atom_sites_solution_hydrogens geom
_atom_sites_solution_primary direct
_atom_sites_solution_secondary difmap
_audit_creation_method SHELXL-97
_cell_angle_alpha 90.00
_cell_angle_beta 90.00
_cell_angle_gamma 90.00
_cell_formula_units_Z 8
_cell_length_a 20.097(3)
_cell_length_b 19.113(3)
_cell_length_c 34.639(6)
_cell_measurement_reflns_used 7689
_cell_measurement_temperature 110(2)
_cell_measurement_theta_max 24.96
_cell_measurement_theta_min 2.29
_cell_volume 13305(4)
_computing_cell_refinement 'SMART (Bruker, 2001)'
_computing_data_collection 'SMART (Bruker, 2001)'
_computing_data_reduction 'SMART (Bruker, 2001)'
_computing_molecular_graphics 'SHELXL97 (Sheldrick, 2008)'
_computing_publication_material 'SHELXL97 (Sheldrick, 2008)'
_computing_structure_refinement 'SHELXL-97 (Sheldrick, 1997)'
_computing_structure_solution 'SHELXS-97 (Sheldrick, 1990)'
_diffrn_ambient_temperature 110(2)
_diffrn_measured_fraction_theta_full 0.998
_diffrn_measured_fraction_theta_max 0.998
_diffrn_measurement_device_type 'Bruker SMART 1K CCD area-detector'
_diffrn_measurement_method 'phi and omega scans'
_diffrn_radiation_monochromator graphite
_diffrn_radiation_source 'fine-focus sealed tube'
_diffrn_radiation_type MoK\a
_diffrn_radiation_wavelength 0.71073
_diffrn_reflns_av_R_equivalents 0.0884
_diffrn_reflns_av_sigmaI/netI 0.0487
_diffrn_reflns_limit_h_max 23
_diffrn_reflns_limit_h_min -23
_diffrn_reflns_limit_k_max 22
_diffrn_reflns_limit_k_min -22
_diffrn_reflns_limit_l_max 41
_diffrn_reflns_limit_l_min -41
_diffrn_reflns_number 101370
_diffrn_reflns_theta_full 25.07
_diffrn_reflns_theta_max 25.07
_diffrn_reflns_theta_min 1.18
_diffrn_standards_decay_% 0
_diffrn_standards_interval_count 0
_diffrn_standards_interval_time 0
_diffrn_standards_number 0
_exptl_absorpt_coefficient_mu 3.820
_exptl_absorpt_correction_T_max 0.6571
_exptl_absorpt_correction_T_min 0.5154
_exptl_absorpt_correction_type multi-scan
_exptl_absorpt_process_details 'SADABS; Sheldrick, 2004'
_exptl_crystal_colour green
_exptl_crystal_density_diffrn 1.687
_exptl_crystal_density_method 'not measured'
_exptl_crystal_description block
_exptl_crystal_F_000 6720
_exptl_crystal_size_max 0.20
_exptl_crystal_size_mid 0.18
_exptl_crystal_size_min 0.12
_refine_diff_density_max 1.774
_refine_diff_density_min -1.761
_refine_diff_density_rms 0.193
_refine_ls_extinction_method none
_refine_ls_goodness_of_fit_ref 1.739
_refine_ls_hydrogen_treatment constr
_refine_ls_matrix_type full
_refine_ls_number_parameters 783
_refine_ls_number_reflns 11781
_refine_ls_number_restraints 127
_refine_ls_restrained_S_all 1.745
_refine_ls_R_factor_all 0.0868
_refine_ls_R_factor_gt 0.0499
_refine_ls_shift/su_max 0.003
_refine_ls_shift/su_mean 0.000
_refine_ls_structure_factor_coef Fsqd
_refine_ls_weighting_details 'calc w=1/[\s^2^(Fo^2^)+(0.0330P)^2^+4.6895P] where P=(Fo^2^+2Fc^2^)/3'
_refine_ls_weighting_scheme calc
_refine_ls_wR_factor_gt 0.1121
_refine_ls_wR_factor_ref 0.1247
_reflns_number_gt 8655
_reflns_number_total 11781
_reflns_threshold_expression >2sigma(I)
_cod_data_source_file ic6b01728_si_001.cif
_cod_data_source_block W2_TMhpp4_PF6_4
_cod_original_sg_symbol_H-M Pbca
_cod_database_code 4348854

loop_
_symmetry_equiv_pos_as_xyz
'x, y, z'
'-x+1/2, -y, z+1/2'
'-x, y+1/2, -z+1/2'
'x+1/2, -y+1/2, -z'
'-x, -y, -z'
'x-1/2, y, -z-1/2'
'x, -y-1/2, z-1/2'
'-x-1/2, y-1/2, z'

loop_
_atom_site_label
_atom_site_type_symbol
_atom_site_fract_x
_atom_site_fract_y
_atom_site_fract_z
_atom_site_U_iso_or_equiv
_atom_site_adp_type
_atom_site_occupancy
_atom_site_symmetry_multiplicity
_atom_site_calc_flag
_atom_site_refinement_flags
_atom_site_disorder_assembly
_atom_site_disorder_group
W1 W 0.460946(15) 0.197631(17) 0.642251(9) 0.02014(10) Uani 1 1 d . . .
W2 W 0.401340(16) 0.254823(16) 0.599135(9) 0.02168(10) Uani 1 1 d . A .
N1 N 0.3138(3) 0.2363(4) 0.63031(19) 0.0254(16) Uani 1 1 d . . .
N2 N 0.3773(3) 0.1807(3) 0.67732(19) 0.0265(16) Uani 1 1 d . . .
N4 N 0.4782(3) 0.2894(3) 0.67387(19) 0.0265(16) Uani 1 1 d . . .
N5 N 0.4205(3) 0.3491(3) 0.62655(18) 0.0259(16) Uani 1 1 d D . .
N6 N 0.4773(4) 0.4114(4) 0.6751(2) 0.0376(19) Uani 1 1 d D . .
N7 N 0.5487(3) 0.2177(3) 0.61161(19) 0.0230(15) Uani 1 1 d U . .
N8 N 0.4869(3) 0.2701(3) 0.56416(19) 0.0254(16) Uani 1 1 d . . .
N9 N 0.6020(4) 0.2641(4) 0.5575(2) 0.0380(19) Uani 1 1 d . . .
N10 N 0.4456(3) 0.1035(3) 0.6137(2) 0.0285(17) Uani 1 1 d . . .
N11 N 0.3840(3) 0.1630(3) 0.56728(18) 0.0250(16) Uani 1 1 d . . .
N12 N 0.4051(4) 0.0435(4) 0.5596(2) 0.0323(17) Uani 1 1 d . . .
C1 C 0.3171(4) 0.2024(4) 0.6650(2) 0.0289(19) Uani 1 1 d . . .
C2 C 0.2484(4) 0.2480(5) 0.6142(3) 0.039(2) Uani 1 1 d . . .
H2A H 0.2323 0.2038 0.6025 0.047 Uiso 1 1 calc R . .
H2B H 0.2519 0.2831 0.5932 0.047 Uiso 1 1 calc R . .
C3 C 0.1975(4) 0.2733(5) 0.6438(3) 0.033(2) Uani 1 1 d . . .
C4 C 0.1954(4) 0.2168(5) 0.6745(3) 0.039(2) Uani 1 1 d . . .
H4A H 0.1729 0.2355 0.6977 0.047 Uiso 1 1 calc R . .
H4B H 0.1686 0.1770 0.6648 0.047 Uiso 1 1 calc R . .
C5 C 0.2618(4) 0.1507(5) 0.7219(3) 0.042(2) Uani 1 1 d . . .
H5A H 0.2218 0.1206 0.7224 0.051 Uiso 1 1 calc R . .
H5B H 0.2588 0.1835 0.7440 0.051 Uiso 1 1 calc R . .
C6 C 0.3228(4) 0.1057(5) 0.7267(3) 0.043(3) Uani 1 1 d . . .
C7 C 0.3822(4) 0.1523(5) 0.7164(3) 0.036(2) Uani 1 1 d . . .
H7A H 0.3847 0.1914 0.7351 0.043 Uiso 1 1 calc R . .
H7B H 0.4237 0.1247 0.7187 0.043 Uiso 1 1 calc R . .
C8 C 0.1293(5) 0.2775(6) 0.6247(3) 0.057(3) Uani 1 1 d . . .
H8A H 0.1198 0.2334 0.6114 0.085 Uiso 1 1 calc R . .
H8B H 0.1289 0.3160 0.6060 0.085 Uiso 1 1 calc R . .
H8C H 0.0952 0.2858 0.6444 0.085 Uiso 1 1 calc R . .
C9 C 0.2188(5) 0.3421(5) 0.6605(3) 0.052(3) Uani 1 1 d . . .
H9A H 0.1874 0.3563 0.6807 0.078 Uiso 1 1 calc R . .
H9B H 0.2196 0.3776 0.6401 0.078 Uiso 1 1 calc R . .
H9C H 0.2634 0.3374 0.6716 0.078 Uiso 1 1 calc R . .
C10 C 0.3193(5) 0.0422(5) 0.7000(4) 0.066(4) Uani 1 1 d . . .
H10A H 0.2812 0.0130 0.7072 0.099 Uiso 1 1 calc R . .
H10B H 0.3604 0.0149 0.7024 0.099 Uiso 1 1 calc R . .
H10C H 0.3142 0.0580 0.6732 0.099 Uiso 1 1 calc R . .
C11 C 0.3276(5) 0.0820(7) 0.7695(3) 0.066(4) Uani 1 1 d . . .
H11A H 0.3290 0.1232 0.7863 0.098 Uiso 1 1 calc R . .
H11B H 0.3681 0.0543 0.7732 0.098 Uiso 1 1 calc R . .
H11C H 0.2887 0.0534 0.7760 0.098 Uiso 1 1 calc R . .
C12 C 0.4596(4) 0.3509(4) 0.6592(2) 0.0267(19) Uani 1 1 d . A .
C15 C 0.4702(8) 0.4808(7) 0.6576(6) 0.034(5) Uani 0.669(11) 1 d PDU A 1
H15A H 0.5099 0.4918 0.6418 0.040 Uiso 0.669(11) 1 calc PR A 1
H15B H 0.4658 0.5169 0.6779 0.040 Uiso 0.669(11) 1 calc PR A 1
C21 C 0.3456(7) 0.4751(8) 0.6571(5) 0.059(4) Uani 0.669(11) 1 d PU A 1
H21A H 0.3481 0.4318 0.6722 0.088 Uiso 0.669(11) 1 d PR A 1
H21B H 0.3053 0.4746 0.6412 0.088 Uiso 0.669(11) 1 d PR A 1
H21C H 0.3442 0.5153 0.6746 0.088 Uiso 0.669(11) 1 d PR A 1
C22 C 0.4090(9) 0.5458(10) 0.6074(7) 0.040(5) Uani 0.669(11) 1 d PDU A 1
H22A H 0.4046 0.5869 0.6242 0.060 Uiso 0.669(11) 1 calc PR A 1
H22B H 0.3722 0.5451 0.5888 0.060 Uiso 0.669(11) 1 calc PR A 1
H22C H 0.4514 0.5482 0.5935 0.060 Uiso 0.669(11) 1 calc PR A 1
C13 C 0.4117(10) 0.4165(7) 0.6062(4) 0.045(4) Uani 0.669(11) 1 d PDU A 1
H13A H 0.3706 0.4138 0.5905 0.054 Uiso 0.669(11) 1 calc PR A 1
H13B H 0.4495 0.4230 0.5883 0.054 Uiso 0.669(11) 1 calc PR A 1
C14 C 0.4071(9) 0.4796(8) 0.6318(4) 0.033(4) Uani 0.669(11) 1 d PDU A 1
C15A C 0.449(2) 0.4782(13) 0.6623(11) 0.034(5) Uani 0.331(11) 1 d PD A 2
H15C H 0.4826 0.5152 0.6653 0.040 Uiso 0.331(11) 1 calc PR A 2
H15D H 0.4108 0.4900 0.6794 0.040 Uiso 0.331(11) 1 calc PR A 2
C21A C 0.4835(17) 0.4777(14) 0.5963(8) 0.059(4) Uani 0.331(11) 1 d P A 2
H21D H 0.5103 0.4358 0.6011 0.088 Uiso 0.331(11) 1 d PR A 2
H21E H 0.5108 0.5195 0.6008 0.088 Uiso 0.331(11) 1 d PR A 2
H21F H 0.4680 0.4775 0.5695 0.088 Uiso 0.331(11) 1 d PR A 2
C22A C 0.3808(18) 0.543(2) 0.6123(16) 0.040(5) Uani 0.331(11) 1 d PD A 2
H22D H 0.4074 0.5856 0.6164 0.060 Uiso 0.331(11) 1 calc PR A 2
H22E H 0.3429 0.5433 0.6301 0.060 Uiso 0.331(11) 1 calc PR A 2
H22F H 0.3646 0.5423 0.5856 0.060 Uiso 0.331(11) 1 calc PR A 2
C13A C 0.3816(15) 0.4136(12) 0.6171(11) 0.045(4) Uani 0.331(11) 1 d PD A 2
H13C H 0.3436 0.4177 0.6351 0.054 Uiso 0.331(11) 1 calc PR A 2
H13D H 0.3636 0.4095 0.5906 0.054 Uiso 0.331(11) 1 calc PR A 2
C14A C 0.4238(18) 0.4788(16) 0.6198(10) 0.033(4) Uani 0.331(11) 1 d PD A 2
C16 C 0.5203(5) 0.4123(5) 0.7100(3) 0.048(3) Uani 1 1 d . A .
H16A H 0.5109 0.4552 0.7251 0.057 Uiso 1 1 calc R . .
H16B H 0.5675 0.4140 0.7019 0.057 Uiso 1 1 calc R . .
C17 C 0.5097(5) 0.3501(5) 0.7350(3) 0.038(2) Uani 1 1 d . . .
C18 C 0.5171(5) 0.2871(5) 0.7100(2) 0.034(2) Uani 1 1 d . A .
H18A H 0.5647 0.2814 0.7034 0.041 Uiso 1 1 calc R . .
H18B H 0.5033 0.2454 0.7250 0.041 Uiso 1 1 calc R . .
C19 C 0.4368(5) 0.3514(6) 0.7519(3) 0.051(3) Uani 1 1 d . A .
H19A H 0.4312 0.3928 0.7683 0.077 Uiso 1 1 calc R . .
H19B H 0.4291 0.3091 0.7672 0.077 Uiso 1 1 calc R . .
H19C H 0.4047 0.3533 0.7306 0.077 Uiso 1 1 calc R . .
C20 C 0.5578(5) 0.3506(5) 0.7683(3) 0.048(3) Uani 1 1 d . A .
H20A H 0.6035 0.3513 0.7584 0.073 Uiso 1 1 calc R . .
H20B H 0.5512 0.3085 0.7841 0.073 Uiso 1 1 calc R . .
H20C H 0.5501 0.3923 0.7842 0.073 Uiso 1 1 calc R . .
N3 N 0.2627(3) 0.1912(4) 0.6854(2) 0.0331(18) Uani 1 1 d . . .
C23 C 0.5452(4) 0.2506(4) 0.5770(2) 0.0285(19) Uani 1 1 d . A .
C24 C 0.4818(5) 0.3087(5) 0.5271(3) 0.041(2) Uani 1 1 d . A .
H24A H 0.4854 0.3595 0.5321 0.049 Uiso 1 1 calc R . .
H24B H 0.4377 0.2997 0.5154 0.049 Uiso 1 1 calc R . .
C25 C 0.5357(5) 0.2871(6) 0.4989(3) 0.049(3) Uani 1 1 d . . .
C26 C 0.6010(5) 0.2973(5) 0.5189(3) 0.051(3) Uani 1 1 d . A .
H26A H 0.6370 0.2771 0.5029 0.061 Uiso 1 1 calc R . .
H26B H 0.6098 0.3481 0.5217 0.061 Uiso 1 1 calc R . .
C27 C 0.6690(5) 0.2493(6) 0.5722(3) 0.054(3) Uani 1 1 d U A .
H27A H 0.7000 0.2867 0.5640 0.065 Uiso 1 1 calc R . .
H27B H 0.6851 0.2043 0.5615 0.065 Uiso 1 1 calc R . .
C28 C 0.6670(5) 0.2452(6) 0.6159(4) 0.059(3) Uani 1 1 d U . .
C29 C 0.6124(4) 0.1961(5) 0.6260(3) 0.046(3) Uani 1 1 d U A .
H29A H 0.6230 0.1493 0.6155 0.055 Uiso 1 1 calc R . .
H29B H 0.6099 0.1919 0.6545 0.055 Uiso 1 1 calc R . .
C30 C 0.5328(7) 0.3363(7) 0.4642(3) 0.076(4) Uani 1 1 d . A .
H30A H 0.5388 0.3846 0.4729 0.115 Uiso 1 1 calc R . .
H30B H 0.4894 0.3317 0.4515 0.115 Uiso 1 1 calc R . .
H30C H 0.5681 0.3240 0.4459 0.115 Uiso 1 1 calc R . .
C31 C 0.5279(6) 0.2102(6) 0.4856(3) 0.069(4) Uani 1 1 d . A .
H31A H 0.5650 0.1977 0.4686 0.103 Uiso 1 1 calc R . .
H31B H 0.4858 0.2049 0.4716 0.103 Uiso 1 1 calc R . .
H31C H 0.5278 0.1793 0.5082 0.103 Uiso 1 1 calc R . .
C32 C 0.7345(5) 0.2136(7) 0.6288(4) 0.071(4) Uani 1 1 d . A .
H32A H 0.7344 0.2070 0.6568 0.106 Uiso 1 1 calc R . .
H32B H 0.7707 0.2454 0.6216 0.106 Uiso 1 1 calc R . .
H32C H 0.7411 0.1683 0.6161 0.106 Uiso 1 1 calc R . .
C33 C 0.6533(6) 0.3187(6) 0.6350(4) 0.080(4) Uani 1 1 d . A .
H33A H 0.6100 0.3363 0.6265 0.120 Uiso 1 1 calc R . .
H33B H 0.6882 0.3517 0.6273 0.120 Uiso 1 1 calc R . .
H33C H 0.6533 0.3138 0.6632 0.120 Uiso 1 1 calc R . .
C34 C 0.4113(4) 0.1026(4) 0.5798(2) 0.0236(18) Uani 1 1 d . A .
C35 C 0.4660(5) 0.0359(4) 0.6291(2) 0.034(2) Uani 1 1 d . A .
H35A H 0.4271 0.0131 0.6413 0.041 Uiso 1 1 calc R . .
H35B H 0.5000 0.0435 0.6494 0.041 Uiso 1 1 calc R . .
C36 C 0.4942(5) -0.0123(5) 0.5988(3) 0.048(2) Uani 1 1 d U . .
C37 C 0.4390(6) -0.0224(5) 0.5697(3) 0.055(2) Uani 1 1 d U A .
H37A H 0.4578 -0.0434 0.5459 0.066 Uiso 1 1 calc R . .
H37B H 0.4060 -0.0556 0.5803 0.066 Uiso 1 1 calc R . .
C38 C 0.3659(5) 0.0383(5) 0.5234(3) 0.040(2) Uani 1 1 d . A .
H38A H 0.3425 -0.0073 0.5228 0.048 Uiso 1 1 calc R . .
H38B H 0.3964 0.0401 0.5010 0.048 Uiso 1 1 calc R . .
C39 C 0.3158(5) 0.0960(5) 0.5200(3) 0.037(2) Uani 1 1 d . . .
C40 C 0.3533(5) 0.1635(4) 0.5288(2) 0.035(2) Uani 1 1 d . A .
H40A H 0.3885 0.1704 0.5091 0.042 Uiso 1 1 calc R . .
H40B H 0.3221 0.2035 0.5271 0.042 Uiso 1 1 calc R . .
C41 C 0.5100(6) -0.0822(5) 0.6169(3) 0.064(4) Uani 1 1 d . A .
H41A H 0.5458 -0.0764 0.6358 0.096 Uiso 1 1 calc R . .
H41B H 0.5242 -0.1151 0.5968 0.096 Uiso 1 1 calc R . .
H41C H 0.4702 -0.1004 0.6298 0.096 Uiso 1 1 calc R . .
C42 C 0.5571(5) 0.0244(7) 0.5818(4) 0.071(4) Uani 1 1 d . A .
H42A H 0.5442 0.0688 0.5698 0.107 Uiso 1 1 calc R . .
H42B H 0.5777 -0.0060 0.5624 0.107 Uiso 1 1 calc R . .
H42C H 0.5891 0.0335 0.6026 0.107 Uiso 1 1 calc R . .
C43 C 0.2588(5) 0.0858(6) 0.5476(3) 0.059(3) Uani 1 1 d . A .
H43A H 0.2356 0.0421 0.5414 0.089 Uiso 1 1 calc R . .
H43B H 0.2278 0.1251 0.5454 0.089 Uiso 1 1 calc R . .
H43C H 0.2759 0.0833 0.5741 0.089 Uiso 1 1 calc R . .
C44 C 0.2910(6) 0.0986(6) 0.4781(3) 0.065(4) Uani 1 1 d . A .
H44A H 0.3287 0.1072 0.4608 0.098 Uiso 1 1 calc R . .
H44B H 0.2584 0.1364 0.4754 0.098 Uiso 1 1 calc R . .
H44C H 0.2701 0.0539 0.4715 0.098 Uiso 1 1 calc R . .
C46 C 0.2790(7) 0.4180(8) 0.8033(5) 0.099(5) Uani 1 1 d . . .
H46A H 0.2381 0.4425 0.8118 0.119 Uiso 1 1 calc R . .
H46B H 0.3070 0.4522 0.7893 0.119 Uiso 1 1 calc R . .
C45 C 0.0833(10) 0.7312(13) 0.8450(4) 0.157(10) Uani 1 1 d . . .
H45A H 0.1279 0.7153 0.8367 0.189 Uiso 1 1 calc R . .
H45B H 0.0774 0.7796 0.8355 0.189 Uiso 1 1 calc R . .
Cl5 Cl 0.7514(12) 0.5117(11) 0.6093(6) 0.120(2) Uani 0.215(5) 1 d PD B 1
Cl6 Cl 0.6495(15) 0.4493(15) 0.5745(9) 0.150(3) Uani 0.215(5) 1 d PD B 1
C47 C 0.6660(19) 0.528(3) 0.600(2) 0.134(10) Uani 0.215(5) 1 d PD B 1
H47A H 0.6592 0.5702 0.5837 0.160 Uiso 0.215(5) 1 calc PR B 1
H47B H 0.6395 0.5321 0.6239 0.160 Uiso 0.215(5) 1 calc PR B 1
Cl5A Cl 0.6581(3) 0.5365(3) 0.63107(17) 0.120(2) Uani 0.785(5) 1 d PD B 2
Cl6A Cl 0.5906(4) 0.4814(4) 0.5634(2) 0.150(3) Uani 0.785(5) 1 d PD B 2
C47A C 0.6556(11) 0.5390(11) 0.5800(4) 0.134(10) Uani 0.785(5) 1 d PD B 2
H47C H 0.6990 0.5239 0.5693 0.160 Uiso 0.785(5) 1 calc PR B 2
H47D H 0.6467 0.5873 0.5711 0.160 Uiso 0.785(5) 1 calc PR B 2
P1 P 0.72449(14) 0.86487(14) 0.98603(7) 0.0410(6) Uani 1 1 d . . .
P2 P 0.41232(12) 0.58131(13) 0.77495(8) 0.0370(6) Uani 1 1 d DU . .
Cl1 Cl 0.0252(2) 0.6795(3) 0.82313(18) 0.1337(19) Uani 1 1 d . . .
Cl2 Cl 0.0822(3) 0.7332(3) 0.89456(18) 0.161(2) Uani 1 1 d . . .
Cl3 Cl 0.2576(2) 0.3521(3) 0.77264(16) 0.155(2) Uani 1 1 d . . .
Cl4 Cl 0.3215(2) 0.3892(3) 0.84339(18) 0.155(2) Uani 1 1 d . . .
F1 F 0.6868(3) 0.8275(3) 1.02084(15) 0.0541(16) Uani 1 1 d . . .
F2 F 0.6732(2) 0.8273(2) 0.95564(14) 0.0381(13) Uani 1 1 d . . .
F3 F 0.7719(3) 0.7991(3) 0.98231(17) 0.0599(16) Uani 1 1 d . . .
F4 F 0.7608(3) 0.9008(3) 0.95045(16) 0.0564(16) Uani 1 1 d . . .
F5 F 0.7737(3) 0.9017(3) 1.01545(17) 0.0687(19) Uani 1 1 d . . .
F6 F 0.6754(3) 0.9298(3) 0.98891(17) 0.0596(17) Uani 1 1 d . . .
F7 F 0.3664(3) 0.5360(3) 0.74696(19) 0.0643(18) Uani 1 1 d U C .
F8 F 0.4600(2) 0.6264(2) 0.80358(14) 0.0335(11) Uani 1 1 d U C .
F9 F 0.4382(7) 0.5110(5) 0.7926(4) 0.062(3) Uani 0.586(6) 1 d PDU C 1
F10 F 0.3927(7) 0.6523(6) 0.7540(4) 0.082(4) Uani 0.586(6) 1 d PDU C 1
F11 F 0.4734(5) 0.5786(7) 0.7451(3) 0.067(3) Uani 0.586(6) 1 d PDU C 1
F12 F 0.3517(5) 0.5874(9) 0.8021(4) 0.086(4) Uani 0.586(6) 1 d PDU C 1
F9A F 0.3878(9) 0.5424(8) 0.8138(4) 0.062(3) Uani 0.414(6) 1 d PD C 2
F10A F 0.4353(10) 0.6220(10) 0.7392(4) 0.082(4) Uani 0.414(6) 1 d PD C 2
F11A F 0.4693(7) 0.5270(9) 0.7717(5) 0.067(3) Uani 0.414(6) 1 d PD C 2
F12A F 0.3550(7) 0.6361(10) 0.7822(7) 0.086(4) Uani 0.414(6) 1 d PD C 2

loop_
_atom_site_aniso_label
_atom_site_aniso_U_11
_atom_site_aniso_U_22
_atom_site_aniso_U_33
_atom_site_aniso_U_23
_atom_site_aniso_U_13
_atom_site_aniso_U_12
W1 0.01840(16) 0.02071(18) 0.02130(17) 0.00010(14) 0.00074(14) -0.00160(14)
W2 0.02221(17) 0.02066(18) 0.02217(17) -0.00019(15) 0.00049(14) 0.00015(14)
N1 0.018(3) 0.032(4) 0.026(4) 0.002(3) 0.003(3) 0.009(3)
N2 0.021(4) 0.030(4) 0.028(4) 0.005(3) 0.002(3) 0.003(3)
N4 0.031(4) 0.025(4) 0.024(4) -0.001(3) -0.004(3) 0.000(3)
N5 0.039(4) 0.020(4) 0.019(4) -0.001(3) 0.005(3) 0.005(3)
N6 0.056(5) 0.024(4) 0.033(5) 0.004(3) -0.006(4) -0.002(4)
N7 0.016(3) 0.022(4) 0.031(4) 0.001(3) -0.001(3) 0.004(3)
N8 0.031(4) 0.023(4) 0.023(4) 0.003(3) 0.002(3) 0.011(3)
N9 0.034(4) 0.039(5) 0.041(5) 0.013(4) 0.014(4) 0.004(4)
N10 0.028(4) 0.026(4) 0.032(4) 0.000(3) 0.001(3) 0.004(3)
N11 0.031(4) 0.025(4) 0.019(4) -0.001(3) -0.007(3) 0.003(3)
N12 0.037(4) 0.028(4) 0.032(4) -0.004(3) -0.015(3) 0.005(3)
C1 0.028(5) 0.022(5) 0.037(5) 0.001(4) 0.002(4) 0.001(4)
C2 0.019(4) 0.061(7) 0.037(5) -0.001(5) -0.002(4) 0.014(5)
C3 0.027(5) 0.042(5) 0.030(5) 0.000(4) 0.005(4) 0.002(4)
C4 0.021(5) 0.044(6) 0.052(6) 0.001(5) 0.002(4) -0.002(4)
C5 0.032(5) 0.052(6) 0.043(6) 0.020(5) 0.013(4) 0.001(5)
C6 0.027(5) 0.050(7) 0.052(6) 0.023(5) 0.002(5) -0.005(5)
C7 0.022(5) 0.052(6) 0.033(5) 0.018(5) 0.014(4) 0.000(4)
C8 0.029(5) 0.087(9) 0.055(7) 0.017(6) 0.002(5) 0.021(6)
C9 0.058(7) 0.037(6) 0.061(7) 0.000(5) 0.017(6) 0.002(5)
C10 0.044(7) 0.045(7) 0.109(11) 0.020(7) 0.010(7) -0.004(5)
C11 0.039(6) 0.096(9) 0.062(8) 0.048(7) 0.016(6) 0.004(6)
C12 0.036(5) 0.028(5) 0.016(4) -0.001(4) 0.004(4) -0.005(4)
C15 0.039(12) 0.026(5) 0.035(7) 0.003(5) 0.001(8) -0.012(6)
C21 0.064(10) 0.046(9) 0.067(10) 0.007(8) 0.012(8) -0.005(8)
C22 0.050(14) 0.027(6) 0.043(9) 0.001(5) 0.001(11) -0.007(10)
C13 0.071(12) 0.036(6) 0.028(9) 0.011(6) -0.001(7) -0.001(8)
C14 0.042(9) 0.022(5) 0.036(9) 0.003(6) -0.004(7) -0.004(6)
C15A 0.039(12) 0.026(5) 0.035(7) 0.003(5) 0.001(8) -0.012(6)
C21A 0.064(10) 0.046(9) 0.067(10) 0.007(8) 0.012(8) -0.005(8)
C22A 0.050(14) 0.027(6) 0.043(9) 0.001(5) 0.001(11) -0.007(10)
C13A 0.071(12) 0.036(6) 0.028(9) 0.011(6) -0.001(7) -0.001(8)
C14A 0.042(9) 0.022(5) 0.036(9) 0.003(6) -0.004(7) -0.004(6)
C16 0.052(7) 0.045(6) 0.047(6) -0.005(5) -0.014(5) -0.008(5)
C17 0.042(6) 0.029(5) 0.044(6) -0.005(4) -0.006(5) -0.001(4)
C18 0.044(5) 0.040(6) 0.019(4) -0.012(4) -0.003(4) -0.001(4)
C19 0.064(7) 0.051(7) 0.039(6) 0.002(5) 0.001(5) 0.012(6)
C20 0.066(7) 0.041(6) 0.038(6) -0.013(5) -0.021(5) 0.001(5)
N3 0.021(4) 0.040(4) 0.038(4) 0.013(4) 0.011(3) 0.004(3)
C23 0.028(5) 0.022(5) 0.036(5) 0.005(4) 0.011(4) 0.002(4)
C24 0.043(6) 0.039(6) 0.040(6) 0.013(5) 0.012(4) 0.014(5)
C25 0.061(7) 0.057(7) 0.027(5) 0.013(5) 0.016(5) 0.024(6)
C26 0.070(8) 0.044(6) 0.039(6) 0.016(5) 0.027(5) 0.015(6)
C27 0.028(5) 0.073(8) 0.061(7) 0.014(7) 0.019(5) -0.006(5)
C28 0.031(6) 0.067(8) 0.080(8) 0.014(7) 0.001(6) 0.003(6)
C29 0.029(5) 0.053(7) 0.056(7) 0.015(5) 0.007(5) 0.007(5)
C30 0.100(10) 0.083(9) 0.046(7) 0.024(7) 0.027(7) 0.031(8)
C31 0.099(10) 0.076(9) 0.031(6) -0.007(6) 0.016(6) 0.009(8)
C32 0.022(5) 0.090(9) 0.099(10) 0.015(8) 0.004(6) -0.010(6)
C33 0.060(8) 0.068(9) 0.112(12) -0.008(8) -0.027(8) -0.006(7)
C34 0.023(4) 0.027(5) 0.021(4) -0.006(4) 0.000(4) -0.002(4)
C35 0.038(5) 0.032(5) 0.033(5) -0.007(4) -0.010(4) 0.004(4)
C36 0.064(6) 0.028(4) 0.051(5) -0.011(4) -0.028(5) 0.013(4)
C37 0.074(6) 0.033(5) 0.057(5) -0.015(4) -0.030(5) 0.011(4)
C38 0.051(6) 0.033(5) 0.036(6) -0.007(4) -0.019(5) 0.007(5)
C39 0.040(6) 0.032(5) 0.040(6) -0.007(4) -0.020(5) 0.005(4)
C40 0.053(6) 0.030(5) 0.021(5) 0.000(4) -0.009(4) 0.002(4)
C41 0.085(9) 0.033(6) 0.074(8) -0.027(6) -0.043(7) 0.022(6)
C42 0.048(7) 0.091(10) 0.075(9) -0.012(8) 0.004(6) 0.018(7)
C43 0.041(6) 0.056(7) 0.081(9) -0.016(6) -0.017(6) 0.004(5)
C44 0.082(9) 0.044(7) 0.069(8) -0.012(6) -0.047(7) 0.017(6)
C46 0.060(9) 0.100(12) 0.137(14) 0.039(11) -0.018(9) -0.006(8)
C45 0.123(15) 0.28(3) 0.067(11) -0.014(14) 0.004(10) -0.106(17)
Cl5 0.156(5) 0.125(5) 0.078(4) 0.023(3) -0.015(3) -0.020(4)
Cl6 0.147(6) 0.141(6) 0.163(6) -0.033(5) 0.030(6) -0.039(5)
C47 0.23(2) 0.110(15) 0.064(15) -0.033(13) 0.064(17) -0.073(16)
Cl5A 0.156(5) 0.125(5) 0.078(4) 0.023(3) -0.015(3) -0.020(4)
Cl6A 0.147(6) 0.141(6) 0.163(6) -0.033(5) 0.030(6) -0.039(5)
C47A 0.23(2) 0.110(15) 0.064(15) -0.033(13) 0.064(17) -0.073(16)
P1 0.0513(16) 0.0366(15) 0.0352(14) 0.0016(12) -0.0065(12) -0.0116(13)
P2 0.0359(14) 0.0290(14) 0.0462(16) -0.0082(11) -0.0140(12) 0.0035(11)
Cl1 0.091(3) 0.106(3) 0.205(6) 0.018(4) 0.008(3) 0.000(3)
Cl2 0.170(5) 0.152(5) 0.161(5) 0.018(4) 0.079(4) 0.047(4)
Cl3 0.098(3) 0.211(6) 0.157(5) -0.049(4) 0.039(3) -0.050(4)
Cl4 0.074(3) 0.180(5) 0.211(6) 0.082(4) -0.052(3) -0.041(3)
F1 0.074(4) 0.051(4) 0.037(3) 0.004(3) -0.002(3) -0.018(3)
F2 0.045(3) 0.029(3) 0.040(3) 0.007(2) -0.003(3) 0.000(2)
F3 0.055(4) 0.065(4) 0.059(4) -0.002(3) -0.017(3) 0.012(3)
F4 0.064(4) 0.059(4) 0.046(3) 0.003(3) 0.002(3) -0.027(3)
F5 0.080(5) 0.078(5) 0.049(4) -0.007(3) -0.015(3) -0.036(4)
F6 0.083(5) 0.039(3) 0.057(4) -0.007(3) 0.003(3) 0.004(3)
F7 0.059(4) 0.052(4) 0.082(5) -0.024(3) -0.036(4) 0.003(3)
F8 0.032(3) 0.028(3) 0.040(3) -0.006(2) -0.002(2) 0.002(2)
F9 0.090(8) 0.033(5) 0.064(7) 0.009(4) -0.041(6) -0.013(5)
F10 0.081(9) 0.069(8) 0.094(8) 0.014(6) -0.054(7) -0.008(6)
F11 0.054(5) 0.088(9) 0.059(7) -0.041(5) -0.005(5) -0.012(6)
F12 0.046(5) 0.111(11) 0.100(10) -0.063(8) 0.013(6) -0.027(7)
F9A 0.090(8) 0.033(5) 0.064(7) 0.009(4) -0.041(6) -0.013(5)
F10A 0.081(9) 0.069(8) 0.094(8) 0.014(6) -0.054(7) -0.008(6)
F11A 0.054(5) 0.088(9) 0.059(7) -0.041(5) -0.005(5) -0.012(6)
F12A 0.046(5) 0.111(11) 0.100(10) -0.063(8) 0.013(6) -0.027(7)

loop_
_atom_type_symbol
_atom_type_description
_atom_type_scat_dispersion_real
_atom_type_scat_dispersion_imag
_atom_type_scat_source
C C 0.0033 0.0016 'International Tables Vol C Tables 4.2.6.8 and 6.1.1.4'
H H 0.0000 0.0000 'International Tables Vol C Tables 4.2.6.8 and 6.1.1.4'
N N 0.0061 0.0033 'International Tables Vol C Tables 4.2.6.8 and 6.1.1.4'
F F 0.0171 0.0103 'International Tables Vol C Tables 4.2.6.8 and 6.1.1.4'
P P 0.1023 0.0942 'International Tables Vol C Tables 4.2.6.8 and 6.1.1.4'
W W -0.8490 6.8722 'International Tables Vol C Tables 4.2.6.8 and 6.1.1.4'
Cl Cl 0.1484 0.1585 'International Tables Vol C Tables 4.2.6.8 and 6.1.1.4'

loop_
_geom_angle_atom_site_label_1
_geom_angle_atom_site_label_2
_geom_angle_atom_site_label_3
_geom_angle
N10 W1 N7 92.4(3)
N10 W1 N4 176.7(3)
N7 W1 N4 88.4(3)
N10 W1 N2 91.3(3)
N7 W1 N2 175.0(3)
N4 W1 N2 87.6(3)
N10 W1 W2 91.54(19)
N7 W1 W2 91.36(18)
N4 W1 W2 91.64(18)
N2 W1 W2 91.90(18)
N5 W2 N1 93.8(3)
N5 W2 N11 175.5(3)
N1 W2 N11 89.4(3)
N5 W2 N8 89.5(3)
N1 W2 N8 176.0(3)
N11 W2 N8 87.1(3)
N5 W2 W1 91.12(18)
N1 W2 W1 91.35(18)
N11 W2 W1 91.83(17)
N8 W2 W1 90.85(17)
C1 N1 C2 117.3(7)
C1 N1 W2 119.5(5)
C2 N1 W2 122.5(5)
C1 N2 C7 117.9(7)
C1 N2 W1 119.2(5)
C7 N2 W1 122.6(5)
C12 N4 C18 119.8(7)
C12 N4 W1 119.5(5)
C18 N4 W1 120.3(5)
C12 N5 C13 115.9(9)
C12 N5 C13A 117.2(16)
C12 N5 W2 120.3(5)
C13 N5 W2 121.1(7)
C13A N5 W2 121.2(14)
C12 N6 C15 126.1(10)
C12 N6 C15A 121.7(17)
C12 N6 C16 120.2(7)
C15 N6 C16 112.5(9)
C15A N6 C16 117.7(17)
C23 N7 C29 119.2(7)
C23 N7 W1 119.3(5)
C29 N7 W1 121.5(6)
C23 N8 C24 119.8(7)
C23 N8 W2 119.5(5)
C24 N8 W2 120.4(5)
C23 N9 C27 124.4(7)
C23 N9 C26 121.5(8)
C27 N9 C26 114.1(7)
C34 N10 C35 116.6(7)
C34 N10 W1 119.7(5)
C35 N10 W1 123.6(5)
C34 N11 C40 118.0(7)
C34 N11 W2 118.5(5)
C40 N11 W2 122.7(5)
C34 N12 C37 123.7(7)
C34 N12 C38 123.3(7)
C37 N12 C38 112.9(7)
N3 C1 N2 121.6(8)
N3 C1 N1 120.5(7)
N2 C1 N1 118.0(7)
N1 C2 C3 113.4(7)
N1 C2 H2A 108.9
C3 C2 H2A 108.9
N1 C2 H2B 108.9
C3 C2 H2B 108.9
H2A C2 H2B 107.7
C4 C3 C9 111.3(8)
C4 C3 C2 105.3(7)
C9 C3 C2 110.2(8)
C4 C3 C8 108.5(8)
C9 C3 C8 112.3(9)
C2 C3 C8 109.1(8)
N3 C4 C3 112.8(7)
N3 C4 H4A 109.0
C3 C4 H4A 109.0
N3 C4 H4B 109.0
C3 C4 H4B 109.0
H4A C4 H4B 107.8
N3 C5 C6 112.5(7)
N3 C5 H5A 109.1
C6 C5 H5A 109.1
N3 C5 H5B 109.1
C6 C5 H5B 109.1
H5A C5 H5B 107.8
C5 C6 C10 110.5(8)
C5 C6 C7 106.0(7)
C10 C6 C7 110.9(8)
C5 C6 C11 108.8(8)
C10 C6 C11 110.5(9)
C7 C6 C11 110.0(8)
N2 C7 C6 112.2(7)
N2 C7 H7A 109.2
C6 C7 H7A 109.2
N2 C7 H7B 109.2
C6 C7 H7B 109.2
H7A C7 H7B 107.9
C3 C8 H8A 109.5
C3 C8 H8B 109.5
H8A C8 H8B 109.5
C3 C8 H8C 109.5
H8A C8 H8C 109.5
H8B C8 H8C 109.5
C3 C9 H9A 109.5
C3 C9 H9B 109.5
H9A C9 H9B 109.5
C3 C9 H9C 109.5
H9A C9 H9C 109.5
H9B C9 H9C 109.5
C6 C10 H10A 109.5
C6 C10 H10B 109.5
H10A C10 H10B 109.5
C6 C10 H10C 109.5
H10A C10 H10C 109.5
H10B C10 H10C 109.5
C6 C11 H11A 109.5
C6 C11 H11B 109.5
H11A C11 H11B 109.5
C6 C11 H11C 109.5
H11A C11 H11C 109.5
H11B C11 H11C 109.5
N4 C12 N6 122.2(7)
N4 C12 N5 116.7(7)
N6 C12 N5 121.0(7)
N6 C15 C14 107.7(12)
N6 C15 H15A 110.2
C14 C15 H15A 110.2
N6 C15 H15B 110.2
C14 C15 H15B 110.2
H15A C15 H15B 108.5
C14 C21 H21A 108.2
C14 C21 H21B 110.4
H21A C21 H21B 109.5
C14 C21 H21C 109.7
H21A C21 H21C 109.5
H21B C21 H21C 109.5
C14 C22 H22A 109.5
C14 C22 H22B 109.5
H22A C22 H22B 109.5
C14 C22 H22C 109.5
H22A C22 H22C 109.5
H22B C22 H22C 109.5
N5 C13 C14 115.2(12)
N5 C13 H13A 108.5
C14 C13 H13A 108.5
N5 C13 H13B 108.5
C14 C13 H13B 108.5
H13A C13 H13B 107.5
C13 C14 C22 109.8(14)
C13 C14 C21 110.2(14)
C22 C14 C21 112.8(13)
C13 C14 C15 107.6(16)
C22 C14 C15 106.7(14)
C21 C14 C15 109.6(13)
N6 C15A C14A 115(3)
N6 C15A H15C 108.6
C14A C15A H15C 108.6
N6 C15A H15D 108.6
C14A C15A H15D 108.6
H15C C15A H15D 107.5
C14A C21A H21D 111.7
C14A C21A H21E 111.1
H21D C21A H21E 109.5
C14A C21A H21F 105.5
H21D C21A H21F 109.5
H21E C21A H21F 109.5
C14A C22A H22D 109.5
C14A C22A H22E 109.5
H22D C22A H22E 109.5
C14A C22A H22F 109.5
H22D C22A H22F 109.5
H22E C22A H22F 109.5
N5 C13A C14A 112(2)
N5 C13A H13C 109.2
C14A C13A H13C 109.2
N5 C13A H13D 109.2
C14A C13A H13D 109.2
H13C C13A H13D 107.9
C21A C14A C13A 115(3)
C21A C14A C22A 113(3)
C13A C14A C22A 110(3)
C21A C14A C15A 105(3)
C13A C14A C15A 104(3)
C22A C14A C15A 110(3)
N6 C16 C17 112.4(8)
N6 C16 H16A 109.1
C17 C16 H16A 109.1
N6 C16 H16B 109.1
C17 C16 H16B 109.1
H16A C16 H16B 107.9
C16 C17 C18 107.1(8)
C16 C17 C20 110.5(8)
C18 C17 C20 112.7(8)
C16 C17 C19 109.6(8)
C18 C17 C19 108.7(8)
C20 C17 C19 108.3(8)
N4 C18 C17 114.6(7)
N4 C18 H18A 108.6
C17 C18 H18A 108.6
N4 C18 H18B 108.6
C17 C18 H18B 108.6
H18A C18 H18B 107.6
C17 C19 H19A 109.5
C17 C19 H19B 109.5
H19A C19 H19B 109.5
C17 C19 H19C 109.5
H19A C19 H19C 109.5
H19B C19 H19C 109.5
C17 C20 H20A 109.5
C17 C20 H20B 109.5
H20A C20 H20B 109.5
C17 C20 H20C 109.5
H20A C20 H20C 109.5
H20B C20 H20C 109.5
C1 N3 C4 124.3(7)
C1 N3 C5 123.4(7)
C4 N3 C5 112.3(7)
N8 C23 N9 122.2(7)
N8 C23 N7 118.7(7)
N9 C23 N7 119.2(7)
N8 C24 C25 111.9(7)
N8 C24 H24A 109.2
C25 C24 H24A 109.2
N8 C24 H24B 109.2
C25 C24 H24B 109.2
H24A C24 H24B 107.9
C26 C25 C24 107.1(8)
C26 C25 C30 108.5(10)
C24 C25 C30 108.2(8)
C26 C25 C31 110.5(9)
C24 C25 C31 112.2(9)
C30 C25 C31 110.2(9)
N9 C26 C25 111.9(8)
N9 C26 H26A 109.2
C25 C26 H26A 109.2
N9 C26 H26B 109.2
C25 C26 H26B 109.2
H26A C26 H26B 107.9
N9 C27 C28 109.4(8)
N9 C27 H27A 109.8
C28 C27 H27A 109.8
N9 C27 H27B 109.8
C28 C27 H27B 109.8
H27A C27 H27B 108.2
C29 C28 C27 106.6(10)
C29 C28 C32 109.4(9)
C27 C28 C32 106.5(9)
C29 C28 C33 109.5(10)
C27 C28 C33 112.3(10)
C32 C28 C33 112.3(10)
N7 C29 C28 113.3(8)
N7 C29 H29A 108.9
C28 C29 H29A 108.9
N7 C29 H29B 108.9
C28 C29 H29B 108.9
H29A C29 H29B 107.7
C25 C30 H30A 109.5
C25 C30 H30B 109.5
H30A C30 H30B 109.5
C25 C30 H30C 109.5
H30A C30 H30C 109.5
H30B C30 H30C 109.5
C25 C31 H31A 109.5
C25 C31 H31B 109.5
H31A C31 H31B 109.5
C25 C31 H31C 109.5
H31A C31 H31C 109.5
H31B C31 H31C 109.5
C28 C32 H32A 109.5
C28 C32 H32B 109.5
H32A C32 H32B 109.5
C28 C32 H32C 109.5
H32A C32 H32C 109.5
H32B C32 H32C 109.5
C28 C33 H33A 109.5
C28 C33 H33B 109.5
H33A C33 H33B 109.5
C28 C33 H33C 109.5
H33A C33 H33C 109.5
H33B C33 H33C 109.5
N12 C34 N11 121.1(7)
N12 C34 N10 120.7(7)
N11 C34 N10 118.2(7)
N10 C35 C36 113.1(7)
N10 C35 H35A 109.0
C36 C35 H35A 109.0
N10 C35 H35B 109.0
C36 C35 H35B 109.0
H35A C35 H35B 107.8
C35 C36 C37 105.5(8)
C35 C36 C41 109.2(9)
C37 C36 C41 108.6(8)
C35 C36 C42 107.0(8)
C37 C36 C42 113.6(9)
C41 C36 C42 112.6(9)
N12 C37 C36 112.9(8)
N12 C37 H37A 109.0
C36 C37 H37A 109.0
N12 C37 H37B 109.0
C36 C37 H37B 109.0
H37A C37 H37B 107.8
N12 C38 C39 111.9(7)
N12 C38 H38A 109.2
C39 C38 H38A 109.2
N12 C38 H38B 109.2
C39 C38 H38B 109.2
H38A C38 H38B 107.9
C38 C39 C43 111.4(8)
C38 C39 C40 106.0(7)
C43 C39 C40 111.1(8)
C38 C39 C44 108.4(8)
C43 C39 C44 110.9(8)
C40 C39 C44 108.8(8)
N11 C40 C39 112.5(7)
N11 C40 H40A 109.1
C39 C40 H40A 109.1
N11 C40 H40B 109.1
C39 C40 H40B 109.1
H40A C40 H40B 107.8
C36 C41 H41A 109.5
C36 C41 H41B 109.5
H41A C41 H41B 109.5
C36 C41 H41C 109.5
H41A C41 H41C 109.5
H41B C41 H41C 109.5
C36 C42 H42A 109.5
C36 C42 H42B 109.5
H42A C42 H42B 109.5
C36 C42 H42C 109.5
H42A C42 H42C 109.5
H42B C42 H42C 109.5
C39 C43 H43A 109.5
C39 C43 H43B 109.5
H43A C43 H43B 109.5
C39 C43 H43C 109.5
H43A C43 H43C 109.5
H43B C43 H43C 109.5
C39 C44 H44A 109.5
C39 C44 H44B 109.5
H44A C44 H44B 109.5
C39 C44 H44C 109.5
H44A C44 H44C 109.5
H44B C44 H44C 109.5
Cl3 C46 Cl4 113.0(9)
Cl3 C46 H46A 109.0
Cl4 C46 H46A 109.0
Cl3 C46 H46B 109.0
Cl4 C46 H46B 109.0
H46A C46 H46B 107.8
Cl2 C45 Cl1 116.7(10)
Cl2 C45 H45A 108.1
Cl1 C45 H45A 108.1
Cl2 C45 H45B 108.1
Cl1 C45 H45B 108.1
H45A C45 H45B 107.3
Cl5 C47 Cl6 97(2)
Cl5 C47 H47A 112.4
Cl6 C47 H47A 112.4
Cl5 C47 H47B 112.4
Cl6 C47 H47B 112.4
H47A C47 H47B 109.9
Cl5A C47A Cl6A 108.8(10)
Cl5A C47A H47C 109.9
Cl6A C47A H47C 109.9
Cl5A C47A H47D 109.9
Cl6A C47A H47D 109.9
H47C C47A H47D 108.3
F6 P1 F5 90.0(4)
F6 P1 F3 178.3(4)
F5 P1 F3 91.7(4)
F6 P1 F4 89.7(3)
F5 P1 F4 91.1(3)
F3 P1 F4 90.2(4)
F6 P1 F1 90.4(3)
F5 P1 F1 90.6(3)
F3 P1 F1 89.6(3)
F4 P1 F1 178.3(3)
F6 P1 F2 89.6(3)
F5 P1 F2 179.6(4)
F3 P1 F2 88.7(3)
F4 P1 F2 88.8(3)
F1 P1 F2 89.5(3)
F10A P2 F12 133.7(11)
F10A P2 F11A 93.5(11)
F12 P2 F11A 132.6(11)
F10A P2 F9 130.7(10)
F12 P2 F9 95.1(9)
F10A P2 F12A 90.6(12)
F11A P2 F12A 174.9(11)
F9 P2 F12A 138.6(11)
F12 P2 F10 91.1(9)
F11A P2 F10 136.3(10)
F9 P2 F10 173.8(9)
F12A P2 F10 47.5(9)
F10A P2 F7 87.6(7)
F12 P2 F7 87.5(5)
F11A P2 F7 91.2(6)
F9 P2 F7 87.9(4)
F12A P2 F7 92.0(7)
F10 P2 F7 92.4(5)
F10A P2 F9A 176.9(10)
F11A P2 F9A 88.7(10)
F9 P2 F9A 51.7(7)
F12A P2 F9A 87.1(10)
F10 P2 F9A 134.3(9)
F7 P2 F9A 94.6(6)
F12 P2 F11 176.5(9)
F11A P2 F11 50.8(8)
F9 P2 F11 88.3(7)
F12A P2 F11 133.0(11)
F10 P2 F11 85.5(8)
F7 P2 F11 91.9(4)
F9A P2 F11 139.0(9)
F10A P2 F8 92.7(7)
F12 P2 F8 93.0(5)
F11A P2 F8 87.9(6)
F9 P2 F8 91.2(4)
F12A P2 F8 88.9(7)
F10 P2 F8 88.4(5)
F7 P2 F8 179.0(3)
F9A P2 F8 85.1(5)
F11 P2 F8 87.7(4)

loop_
_geom_bond_atom_site_label_1
_geom_bond_atom_site_label_2
_geom_bond_distance
W1 N10 2.075(7)
W1 N7 2.094(6)
W1 N4 2.097(7)
W1 N2 2.099(7)
W1 W2 2.2046(5)
W2 N5 2.073(7)
W2 N1 2.095(6)
W2 N11 2.102(6)
W2 N8 2.124(7)
N1 C1 1.366(10)
N1 C2 1.445(10)
N2 C1 1.348(10)
N2 C7 1.463(10)
N4 C12 1.334(10)
N4 C18 1.477(10)
N5 C12 1.377(10)
N5 C13 1.479(13)
N5 C13A 1.497(19)
N6 C12 1.329(10)
N6 C15 1.465(13)
N6 C15A 1.469(19)
N6 C16 1.486(11)
N7 C23 1.355(10)
N7 C29 1.434(10)
N8 C23 1.309(10)
N8 C24 1.483(11)
N9 C23 1.351(10)
N9 C27 1.466(12)
N9 C26 1.481(11)
N10 C34 1.363(10)
N10 C35 1.456(10)
N11 C34 1.349(10)
N11 C40 1.467(10)
N12 C34 1.336(10)
N12 C37 1.474(11)
N12 C38 1.483(10)
C1 N3 1.321(10)
C2 C3 1.530(11)
C2 H2A 0.9900
C2 H2B 0.9900
C3 C4 1.515(12)
C3 C9 1.498(13)
C3 C8 1.525(12)
C4 N3 1.487(10)
C4 H4A 0.9900
C4 H4B 0.9900
C5 N3 1.484(11)
C5 C6 1.506(12)
C5 H5A 0.9900
C5 H5B 0.9900
C6 C10 1.528(15)
C6 C7 1.532(11)
C6 C11 1.554(13)
C7 H7A 0.9900
C7 H7B 0.9900
C8 H8A 0.9800
C8 H8B 0.9800
C8 H8C 0.9800
C9 H9A 0.9800
C9 H9B 0.9800
C9 H9C 0.9800
C10 H10A 0.9800
C10 H10B 0.9800
C10 H10C 0.9800
C11 H11A 0.9800
C11 H11B 0.9800
C11 H11C 0.9800
C15 C14 1.551(16)
C15 H15A 0.9900
C15 H15B 0.9900
C21 C14 1.52(2)
C21 H21A 0.9800
C21 H21B 0.9800
C21 H21C 0.9800
C22 C14 1.522(16)
C22 H22A 0.9800
C22 H22B 0.9800
C22 H22C 0.9800
C13 C14 1.501(16)
C13 H13A 0.9900
C13 H13B 0.9900
C15A C14A 1.55(2)
C15A H15C 0.9900
C15A H15D 0.9900
C21A C14A 1.45(4)
C21A H21D 0.9800
C21A H21E 0.9800
C21A H21F 0.9800
C22A C14A 1.53(2)
C22A H22D 0.9800
C22A H22E 0.9800
C22A H22F 0.9800
C13A C14A 1.51(2)
C13A H13C 0.9900
C13A H13D 0.9900
C16 C17 1.487(13)
C16 H16A 0.9900
C16 H16B 0.9900
C17 C18 1.490(12)
C17 C20 1.506(12)
C17 C19 1.578(13)
C18 H18A 0.9900
C18 H18B 0.9900
C19 H19A 0.9800
C19 H19B 0.9800
C19 H19C 0.9800
C20 H20A 0.9800
C20 H20B 0.9800
C20 H20C 0.9800
C24 C25 1.514(12)
C24 H24A 0.9900
C24 H24B 0.9900
C25 C26 1.497(15)
C25 C30 1.528(13)
C25 C31 1.549(15)
C26 H26A 0.9900
C26 H26B 0.9900
C27 C28 1.517(15)
C27 H27A 0.9900
C27 H27B 0.9900
C28 C29 1.486(13)
C28 C32 1.550(14)
C28 C33 1.578(16)
C29 H29A 0.9900
C29 H29B 0.9900
C30 H30A 0.9800
C30 H30B 0.9800
C30 H30C 0.9800
C31 H31A 0.9800
C31 H31B 0.9800
C31 H31C 0.9800
C32 H32A 0.9800
C32 H32B 0.9800
C32 H32C 0.9800
C33 H33A 0.9800
C33 H33B 0.9800
C33 H33C 0.9800
C35 C36 1.508(12)
C35 H35A 0.9900
C35 H35B 0.9900
C36 C37 1.511(13)
C36 C41 1.510(13)
C36 C42 1.560(15)
C37 H37A 0.9900
C37 H37B 0.9900
C38 C39 1.498(12)
C38 H38A 0.9900
C38 H38B 0.9900
C39 C43 1.505(14)
C39 C40 1.525(12)
C39 C44 1.535(12)
C40 H40A 0.9900
C40 H40B 0.9900
C41 H41A 0.9800
C41 H41B 0.9800
C41 H41C 0.9800
C42 H42A 0.9800
C42 H42B 0.9800
C42 H42C 0.9800
C43 H43A 0.9800
C43 H43B 0.9800
C43 H43C 0.9800
C44 H44A 0.9800
C44 H44B 0.9800
C44 H44C 0.9800
C46 Cl3 1.704(16)
C46 Cl4 1.722(14)
C46 H46A 0.9900
C46 H46B 0.9900
C45 Cl2 1.715(15)
C45 Cl1 1.707(16)
C45 H45A 0.9900
C45 H45B 0.9900
Cl5 C47 1.77(2)
Cl6 C47 1.78(2)
C47 H47A 0.9900
C47 H47B 0.9900
Cl5A C47A 1.771(14)
Cl6A C47A 1.801(15)
C47A H47C 0.9900
C47A H47D 0.9900
P1 F6 1.588(6)
P1 F5 1.585(6)
P1 F3 1.582(6)
P1 F4 1.588(6)
P1 F1 1.593(6)
P1 F2 1.639(6)
P2 F10A 1.533(13)
P2 F12 1.544(9)
P2 F11A 1.549(12)
P2 F9 1.565(8)
P2 F12A 1.577(12)
P2 F10 1.589(9)
P2 F7 1.594(6)
P2 F9A 1.614(11)
P2 F11 1.605(9)
P2 F8 1.626(5)

loop_
_geom_torsion_atom_site_label_1
_geom_torsion_atom_site_label_2
_geom_torsion_atom_site_label_3
_geom_torsion_atom_site_label_4
_geom_torsion
N10 W1 W2 N5 -177.7(3)
N7 W1 W2 N5 -85.2(3)
N4 W1 W2 N5 3.3(3)
N2 W1 W2 N5 91.0(3)
N10 W1 W2 N1 88.5(3)
N7 W1 W2 N1 -179.0(3)
N4 W1 W2 N1 -90.6(3)
N2 W1 W2 N1 -2.9(3)
N10 W1 W2 N11 -1.0(3)
N7 W1 W2 N11 91.5(3)
N4 W1 W2 N11 179.9(3)
N2 W1 W2 N11 -92.4(3)
N10 W1 W2 N8 -88.2(3)
N7 W1 W2 N8 4.3(3)
N4 W1 W2 N8 92.8(3)
N2 W1 W2 N8 -179.5(3)
N5 W2 N1 C1 -87.8(6)
N11 W2 N1 C1 95.2(6)
W1 W2 N1 C1 3.4(6)
N5 W2 N1 C2 102.1(7)
N11 W2 N1 C2 -74.9(7)
W1 W2 N1 C2 -166.7(7)
N10 W1 N2 C1 -88.1(6)
N4 W1 N2 C1 95.0(6)
W2 W1 N2 C1 3.4(6)
N10 W1 N2 C7 98.0(7)
N4 W1 N2 C7 -78.9(7)
W2 W1 N2 C7 -170.5(6)
N7 W1 N4 C12 83.1(6)
N2 W1 N4 C12 -100.1(6)
W2 W1 N4 C12 -8.3(6)
N7 W1 N4 C18 -90.2(6)
N2 W1 N4 C18 86.6(6)
W2 W1 N4 C18 178.5(6)
N1 W2 N5 C12 91.8(6)
N8 W2 N5 C12 -90.5(6)
W1 W2 N5 C12 0.4(6)
N1 W2 N5 C13 -107.5(10)
N8 W2 N5 C13 70.2(10)
W1 W2 N5 C13 161.1(10)
N1 W2 N5 C13A -75.0(16)
N8 W2 N5 C13A 102.7(16)
W1 W2 N5 C13A -166.4(16)
N10 W1 N7 C23 87.0(6)
N4 W1 N7 C23 -96.2(6)
W2 W1 N7 C23 -4.6(6)
N10 W1 N7 C29 -91.8(7)
N4 W1 N7 C29 85.0(7)
W2 W1 N7 C29 176.6(7)
N5 W2 N8 C23 85.3(6)
N11 W2 N8 C23 -97.6(6)
W1 W2 N8 C23 -5.8(6)
N5 W2 N8 C24 -88.8(7)
N11 W2 N8 C24 88.3(7)
W1 W2 N8 C24 -179.9(6)
N7 W1 N10 C34 -88.0(6)
N2 W1 N10 C34 95.3(6)
W2 W1 N10 C34 3.4(6)
N7 W1 N10 C35 96.0(7)
N2 W1 N10 C35 -80.7(7)
W2 W1 N10 C35 -172.6(6)
N1 W2 N11 C34 -92.3(6)
N8 W2 N11 C34 89.7(6)
W1 W2 N11 C34 -1.0(6)
N1 W2 N11 C40 98.3(7)
N8 W2 N11 C40 -79.6(7)
W1 W2 N11 C40 -170.3(6)
C7 N2 C1 N3 -7.8(12)
W1 N2 C1 N3 178.0(6)
C7 N2 C1 N1 172.6(7)
W1 N2 C1 N1 -1.6(10)
C2 N1 C1 N3 -10.6(12)
W2 N1 C1 N3 178.9(6)
C2 N1 C1 N2 169.1(8)
W2 N1 C1 N2 -1.5(10)
C1 N1 C2 C3 43.7(11)
W2 N1 C2 C3 -146.0(6)
N1 C2 C3 C4 -58.7(10)
N1 C2 C3 C9 61.5(11)
N1 C2 C3 C8 -174.9(8)
C9 C3 C4 N3 -75.8(10)
C2 C3 C4 N3 43.6(10)
C8 C3 C4 N3 160.2(8)
N3 C5 C6 C10 -74.2(10)
N3 C5 C6 C7 46.0(11)
N3 C5 C6 C11 164.4(9)
C1 N2 C7 C6 40.3(11)
W1 N2 C7 C6 -145.7(6)
C5 C6 C7 N2 -57.9(10)
C10 C6 C7 N2 62.1(10)
C11 C6 C7 N2 -175.4(8)
C18 N4 C12 N6 2.9(12)
W1 N4 C12 N6 -170.4(6)
C18 N4 C12 N5 -176.7(7)
W1 N4 C12 N5 10.0(10)
C15 N6 C12 N4 167.8(11)
C15A N6 C12 N4 -171(2)
C16 N6 C12 N4 1.4(13)
C15 N6 C12 N5 -12.6(15)
C15A N6 C12 N5 9(2)
C16 N6 C12 N5 -179.1(8)
C13 N5 C12 N4 -168.1(10)
C13A N5 C12 N4 160.8(15)
W2 N5 C12 N4 -6.5(10)
C13 N5 C12 N6 12.3(13)
C13A N5 C12 N6 -18.7(18)
W2 N5 C12 N6 174.0(6)
C12 N6 C15 C14 32.6(19)
C15A N6 C15 C14 -50(6)
C16 N6 C15 C14 -160.1(12)
C12 N5 C13 C14 -36.0(19)
C13A N5 C13 C14 64(4)
W2 N5 C13 C14 162.4(11)
N5 C13 C14 C22 171.2(12)
N5 C13 C14 C21 -64.0(19)
N5 C13 C14 C15 55(2)
N6 C15 C14 C13 -50.3(19)
N6 C15 C14 C22 -168.1(13)
N6 C15 C14 C21 69.5(17)
C12 N6 C15A C14A -26(4)
C15 N6 C15A C14A 84(7)
C16 N6 C15A C14A 161(2)
C12 N5 C13A C14A 47(3)
C13 N5 C13A C14A -48(3)
W2 N5 C13A C14A -146(2)
N5 C13A C14A C21A 56(4)
N5 C13A C14A C22A -177(3)
N5 C13A C14A C15A -59(4)
N6 C15A C14A C21A -72(3)
N6 C15A C14A C13A 49(4)
N6 C15A C14A C22A 167(3)
C12 N6 C16 C17 -31.2(12)
C15 N6 C16 C17 160.6(11)
C15A N6 C16 C17 141(2)
N6 C16 C17 C18 52.7(11)
N6 C16 C17 C20 175.8(8)
N6 C16 C17 C19 -65.0(10)
C12 N4 C18 C17 23.2(11)
W1 N4 C18 C17 -163.6(6)
C16 C17 C18 N4 -49.5(10)
C20 C17 C18 N4 -171.2(8)
C19 C17 C18 N4 68.8(10)
N2 C1 N3 C4 176.8(8)
N1 C1 N3 C4 -3.6(13)
N2 C1 N3 C5 -3.9(13)
N1 C1 N3 C5 175.7(8)
C3 C4 N3 C1 -15.8(13)
C3 C4 N3 C5 164.8(8)
C6 C5 N3 C1 -17.9(13)
C6 C5 N3 C4 161.5(8)
C24 N8 C23 N9 -0.3(12)
W2 N8 C23 N9 -174.6(6)
C24 N8 C23 N7 177.7(7)
W2 N8 C23 N7 3.5(10)
C27 N9 C23 N8 174.1(9)
C26 N9 C23 N8 -4.5(13)
C27 N9 C23 N7 -3.9(13)
C26 N9 C23 N7 177.5(8)
C29 N7 C23 N8 -180.0(8)
W1 N7 C23 N8 1.2(10)
C29 N7 C23 N9 -1.8(12)
W1 N7 C23 N9 179.4(6)
C23 N8 C24 C25 31.8(12)
W2 N8 C24 C25 -154.1(7)
N8 C24 C25 C26 -55.3(11)
N8 C24 C25 C30 -172.1(9)
N8 C24 C25 C31 66.1(11)
C23 N9 C26 C25 -22.8(12)
C27 N9 C26 C25 158.4(9)
C24 C25 C26 N9 50.4(11)
C30 C25 C26 N9 167.0(8)
C31 C25 C26 N9 -72.1(10)
C23 N9 C27 C28 -22.5(14)
C26 N9 C27 C28 156.2(9)
N9 C27 C28 C29 50.9(12)
N9 C27 C28 C32 167.7(9)
N9 C27 C28 C33 -69.0(11)
C23 N7 C29 C28 35.1(13)
W1 N7 C29 C28 -146.2(8)
C27 C28 C29 N7 -59.1(12)
C32 C28 C29 N7 -173.9(9)
C33 C28 C29 N7 62.6(13)
C37 N12 C34 N11 173.8(9)
C38 N12 C34 N11 -3.0(13)
C37 N12 C34 N10 -6.1(13)
C38 N12 C34 N10 177.1(8)
C40 N11 C34 N12 -6.3(11)
W2 N11 C34 N12 -176.2(6)
C40 N11 C34 N10 173.5(7)
W2 N11 C34 N10 3.7(9)
C35 N10 C34 N12 -8.7(11)
W1 N10 C34 N12 175.0(6)
C35 N10 C34 N11 171.4(7)
W1 N10 C34 N11 -4.8(10)
C34 N10 C35 C36 43.8(11)
W1 N10 C35 C36 -140.1(7)
N10 C35 C36 C37 -60.1(11)
N10 C35 C36 C41 -176.6(8)
N10 C35 C36 C42 61.3(10)
C34 N12 C37 C36 -14.4(14)
C38 N12 C37 C36 162.7(9)
C35 C36 C37 N12 44.4(12)
C41 C36 C37 N12 161.4(9)
C42 C36 C37 N12 -72.5(12)
C34 N12 C38 C39 -20.7(12)
C37 N12 C38 C39 162.2(9)
N12 C38 C39 C43 -72.5(10)
N12 C38 C39 C40 48.5(10)
N12 C38 C39 C44 165.1(8)
C34 N11 C40 C39 38.6(11)
W2 N11 C40 C39 -152.0(6)
C38 C39 C40 N11 -58.5(10)
C43 C39 C40 N11 62.7(10)
C44 C39 C40 N11 -174.9(8)
